data_7013526
loop_
_publ_author_name
'Steel, Peter J.'
'Sumby, Christopher J.'

_publ_section_title
;
 Coordination chemistry of di-2-pyridylmethane and related bridging
 ligands with silver(i), copper(ii), palladium(ii) and zinc(ii)
;
_journal_issue 23
_journal_name_full 'Dalton Transactions'
_journal_page_first 4505
_journal_paper_doi 10.1039/b309479k
_journal_year 2003
_chemical_formula_sum 'C26 H32 Cu2 N8 O16'
_chemical_formula_weight 839.68
_chemical_name_systematic
;
?
;
_space_group_IT_number 15
_symmetry_cell_setting monoclinic
_symmetry_space_group_name_Hall '-C 2yc'
_symmetry_space_group_name_H-M 'C 1 2/c 1'
_atom_sites_solution_hydrogens geom
_atom_sites_solution_primary direct
_atom_sites_solution_secondary difmap
_audit_creation_method SHELXL-97
_cell_angle_alpha 90.00
_cell_angle_beta 119.649(8)
_cell_angle_gamma 90.00
_cell_formula_units_Z 4
_cell_length_a 27.587(16)
_cell_length_b 10.068(6)
_cell_length_c 14.049(8)
_cell_measurement_reflns_used 2114
_cell_measurement_temperature 168(2)
_cell_measurement_theta_max 25.82
_cell_measurement_theta_min 2.48
_cell_volume 3391(3)
_computing_cell_refinement 'Bruker XSCANS'
_computing_data_collection 'Bruker XSCANS'
_computing_data_reduction 'Bruker SHELXTL'
_computing_molecular_graphics 'Bruker SHELXTL'
_computing_publication_material 'Bruker SHELXTL'
_computing_structure_refinement 'SHELXL-97 (Sheldrick, 1997)'
_computing_structure_solution 'SHELXS-97 (Sheldrick, 1990)'
_diffrn_ambient_temperature 168(2)
_diffrn_measured_fraction_theta_full 1.000
_diffrn_measured_fraction_theta_max 1.000
_diffrn_measurement_device_type 'CCD area detector'
_diffrn_measurement_method 'phi and omega scans'
_diffrn_radiation_monochromator graphite
_diffrn_radiation_source 'fine-focus sealed tube'
_diffrn_radiation_type MoK\a
_diffrn_radiation_wavelength 0.71073
_diffrn_reflns_av_R_equivalents 0.1156
_diffrn_reflns_av_sigmaI/netI 0.0949
_diffrn_reflns_limit_h_max 28
_diffrn_reflns_limit_h_min -29
_diffrn_reflns_limit_k_max 9
_diffrn_reflns_limit_k_min -10
_diffrn_reflns_limit_l_max 15
_diffrn_reflns_limit_l_min -15
_diffrn_reflns_number 8673
_diffrn_reflns_theta_full 22.50
_diffrn_reflns_theta_max 22.50
_diffrn_reflns_theta_min 1.70
_exptl_absorpt_coefficient_mu 1.339
_exptl_absorpt_correction_T_max 1.000000
_exptl_absorpt_correction_T_min 0.7755
_exptl_absorpt_correction_type multi-scan
_exptl_absorpt_process_details 'Blessing, Acta Cryst. (1995) A51 33-38'
_exptl_crystal_colour blue
_exptl_crystal_density_diffrn 1.645
_exptl_crystal_density_method 'not measured'
_exptl_crystal_description block
_exptl_crystal_F_000 1720
_exptl_crystal_size_max 0.20
_exptl_crystal_size_mid 0.15
_exptl_crystal_size_min 0.05
_refine_diff_density_max 0.460
_refine_diff_density_min -1.412
_refine_diff_density_rms 0.121
_refine_ls_extinction_method none
_refine_ls_goodness_of_fit_ref 1.076
_refine_ls_hydrogen_treatment mixed
_refine_ls_matrix_type full
_refine_ls_number_parameters 237
_refine_ls_number_reflns 2207
_refine_ls_number_restraints 0
_refine_ls_restrained_S_all 1.076
_refine_ls_R_factor_all 0.1360
_refine_ls_R_factor_gt 0.0594
_refine_ls_shift/su_max 0.014
_refine_ls_shift/su_mean 0.000
_refine_ls_structure_factor_coef Fsqd
_refine_ls_weighting_details 'calc w=1/[\s^2^(Fo^2^)+(0.0900P)^2^+7.0000P] where P=(Fo^2^+2Fc^2^)/3'
_refine_ls_weighting_scheme calc
_refine_ls_wR_factor_gt 0.1329
_refine_ls_wR_factor_ref 0.1760
_reflns_number_gt 1308
_reflns_number_total 2207
_reflns_threshold_expression >2sigma(I)
_cod_data_source_file b309479k.txt
_cod_data_source_block Compound-21
_cod_depositor_comments
;
The following automatic conversions were performed:
'_symmetry_cell_setting' value 'Monoclinic' changed to 'monoclinic'
according to '/home/saulius/struct/CIF-dictionaries/cif_core.dic'
dictionary named 'cif_core.dic' version 2.4.1 from 2010-06-29.

Automatic conversion script
Id: cif_fix_enum 1527 2010-12-29 10:47:43Z saulius 
;
_cod_original_sg_symbol_H-M C2/c
_cod_database_code 7013526

loop_
_symmetry_equiv_pos_as_xyz
'x, y, z'
'-x, y, -z+1/2'
'x+1/2, y+1/2, z'
'-x+1/2, y+1/2, -z+1/2'
'-x, -y, -z'
'x, -y, z-1/2'
'-x+1/2, -y+1/2, -z'
'x+1/2, -y+1/2, z-1/2'

loop_
_atom_site_label
_atom_site_type_symbol
_atom_site_fract_x
_atom_site_fract_y
_atom_site_fract_z
_atom_site_U_iso_or_equiv
_atom_site_adp_type
_atom_site_occupancy
_atom_site_symmetry_multiplicity
_atom_site_calc_flag
_atom_site_refinement_flags
_atom_site_disorder_assembly
_atom_site_disorder_group
Cu1 Cu 0.12005(4) 0.59018(11) 0.33205(9) 0.0310(4) Uani 1 1 d . . .
C1 C 0.2289(3) 0.7228(8) 0.5049(7) 0.027(2) Uani 1 1 d . . .
N11 N 0.1836(3) 0.5080(7) 0.4652(6) 0.0273(17) Uani 1 1 d . . .
C12 C 0.2284(3) 0.5818(9) 0.5347(7) 0.027(2) Uani 1 1 d . . .
C13 C 0.2714(4) 0.5278(9) 0.6317(8) 0.038(2) Uani 1 1 d . . .
H13A H 0.3022 0.5811 0.6805 0.046 Uiso 1 1 calc R . .
C14 C 0.2684(4) 0.3957(9) 0.6555(7) 0.036(2) Uani 1 1 d . . .
H14A H 0.2975 0.3572 0.7205 0.044 Uiso 1 1 calc R . .
C15 C 0.2232(4) 0.3201(10) 0.5849(7) 0.040(3) Uani 1 1 d . . .
H15A H 0.2207 0.2295 0.6007 0.048 Uiso 1 1 calc R . .
C16 C 0.1811(4) 0.3784(9) 0.4899(7) 0.037(3) Uani 1 1 d . . .
H16A H 0.1499 0.3263 0.4411 0.044 Uiso 1 1 calc R . .
N21 N 0.1283(3) 0.7497(7) 0.4210(5) 0.0278(17) Uani 1 1 d . . .
C22 C 0.1793(3) 0.8024(8) 0.4901(7) 0.024(2) Uani 1 1 d . . .
C23 C 0.1858(3) 0.9163(9) 0.5504(7) 0.035(2) Uani 1 1 d . . .
H23A H 0.2220 0.9491 0.5998 0.041 Uiso 1 1 calc R . .
C24 C 0.1377(4) 0.9833(9) 0.5375(7) 0.038(2) Uani 1 1 d . . .
H24A H 0.1408 1.0645 0.5746 0.046 Uiso 1 1 calc R . .
C25 C 0.0858(3) 0.9270(10) 0.4693(7) 0.035(2) Uani 1 1 d . . .
H25A H 0.0530 0.9668 0.4622 0.042 Uiso 1 1 calc R . .
C26 C 0.0825(4) 0.8125(8) 0.4118(7) 0.032(2) Uani 1 1 d . . .
H26A H 0.0467 0.7763 0.3640 0.039 Uiso 1 1 calc R . .
N10 N 0.0751(3) 0.7595(8) 0.1553(7) 0.0379(19) Uani 1 1 d . . .
O11 O 0.0574(2) 0.6781(6) 0.2022(5) 0.0368(16) Uani 1 1 d . . .
O12 O 0.1269(3) 0.7677(7) 0.1940(5) 0.054(2) Uani 1 1 d . . .
O13 O 0.0419(3) 0.8241(7) 0.0750(6) 0.057(2) Uani 1 1 d . . .
N20 N 0.1524(3) 0.4188(9) 0.2150(6) 0.042(2) Uani 1 1 d . . .
O21 O 0.1124(2) 0.4381(6) 0.2365(5) 0.0407(17) Uani 1 1 d . . .
O22 O 0.1490(3) 0.3279(8) 0.1545(6) 0.067(2) Uani 1 1 d . . .
O23 O 0.1922(3) 0.4979(9) 0.2570(6) 0.072(2) Uani 1 1 d . . .
O30 O 0.0520(2) 0.4819(6) 0.3474(5) 0.0422(17) Uani 1 1 d . . .
H30 H 0.0224 0.5140 0.2958 0.063 Uiso 1 1 d R . .
C30 C 0.0463(4) 0.4682(10) 0.4427(7) 0.044(3) Uani 1 1 d . . .
H30A H 0.0111 0.4234 0.4230 0.067 Uiso 1 1 calc R . .
H30B H 0.0465 0.5563 0.4725 0.067 Uiso 1 1 calc R . .
H30C H 0.0775 0.4156 0.4978 0.067 Uiso 1 1 calc R . .
O40 O 0.0538(4) 0.2036(9) 0.2788(9) 0.108(4) Uani 1 1 d . . .
H40 H 0.0686 0.2768 0.2796 0.162 Uiso 1 1 calc R . .
C40 C 0.0640(6) 0.113(2) 0.2152(11) 0.113(7) Uani 1 1 d . . .
H40A H 0.1043 0.1032 0.2451 0.170 Uiso 1 1 calc R . .
H40B H 0.0469 0.1448 0.1396 0.170 Uiso 1 1 calc R . .
H40C H 0.0480 0.0262 0.2165 0.170 Uiso 1 1 calc R . .

loop_
_atom_site_aniso_label
_atom_site_aniso_U_11
_atom_site_aniso_U_22
_atom_site_aniso_U_33
_atom_site_aniso_U_23
_atom_site_aniso_U_13
_atom_site_aniso_U_12
Cu1 0.0285(6) 0.0293(7) 0.0280(7) 0.0010(6) 0.0085(5) 0.0008(5)
C1 0.023(5) 0.025(5) 0.025(5) -0.001(4) 0.006(4) 0.001(4)
N11 0.031(4) 0.015(4) 0.031(4) -0.003(4) 0.011(4) -0.001(3)
C12 0.030(5) 0.025(5) 0.032(5) 0.001(5) 0.020(4) -0.002(5)
C13 0.032(5) 0.033(6) 0.045(7) -0.006(5) 0.015(5) -0.007(4)
C14 0.033(5) 0.032(6) 0.034(6) 0.005(5) 0.009(4) 0.003(5)
C15 0.043(6) 0.033(6) 0.040(6) 0.008(5) 0.016(5) 0.004(5)
C16 0.028(5) 0.035(7) 0.033(6) 0.002(5) 0.004(4) -0.002(4)
N21 0.022(4) 0.034(4) 0.023(4) 0.004(3) 0.007(3) -0.001(3)
C22 0.028(5) 0.020(5) 0.028(5) -0.001(4) 0.015(4) -0.003(4)
C23 0.024(5) 0.033(6) 0.036(6) 0.002(5) 0.006(4) -0.001(5)
C24 0.047(6) 0.028(5) 0.040(6) -0.004(5) 0.022(5) 0.004(5)
C25 0.016(4) 0.049(7) 0.039(6) 0.002(5) 0.012(4) 0.006(5)
C26 0.032(5) 0.026(6) 0.036(6) -0.004(5) 0.015(5) 0.006(4)
N10 0.042(5) 0.039(5) 0.033(5) 0.003(4) 0.019(4) 0.000(4)
O11 0.030(3) 0.040(4) 0.030(4) 0.005(3) 0.007(3) -0.006(3)
O12 0.041(4) 0.070(5) 0.046(5) 0.003(4) 0.019(4) -0.017(4)
O13 0.063(5) 0.045(5) 0.042(5) 0.016(4) 0.011(4) 0.005(4)
N20 0.044(5) 0.045(6) 0.026(5) 0.001(5) 0.009(4) 0.012(5)
O21 0.032(3) 0.047(5) 0.040(4) -0.016(3) 0.015(3) -0.001(3)
O22 0.093(6) 0.059(5) 0.044(5) -0.008(4) 0.032(4) 0.027(4)
O23 0.057(5) 0.104(7) 0.065(6) -0.028(5) 0.039(4) -0.026(5)
O30 0.031(3) 0.059(5) 0.026(4) 0.011(3) 0.006(3) -0.008(3)
C30 0.044(6) 0.053(7) 0.040(6) 0.017(5) 0.023(5) 0.002(5)
O40 0.094(7) 0.054(6) 0.102(8) 0.007(6) -0.007(6) -0.027(5)
C40 0.082(10) 0.191(19) 0.068(10) -0.027(12) 0.037(8) -0.081(12)

loop_
_atom_type_symbol
_atom_type_description
_atom_type_scat_dispersion_real
_atom_type_scat_dispersion_imag
_atom_type_scat_source
C C 0.0033 0.0016 'International Tables Vol C Tables 4.2.6.8 and 6.1.1.4'
H H 0.0000 0.0000 'International Tables Vol C Tables 4.2.6.8 and 6.1.1.4'
N N 0.0061 0.0033 'International Tables Vol C Tables 4.2.6.8 and 6.1.1.4'
O O 0.0106 0.0060 'International Tables Vol C Tables 4.2.6.8 and 6.1.1.4'
Cu Cu 0.3201 1.2651 'International Tables Vol C Tables 4.2.6.8 and 6.1.1.4'

loop_
_geom_angle_atom_site_label_1
_geom_angle_atom_site_label_2
_geom_angle_atom_site_label_3
_geom_angle
_geom_angle_site_symmetry_1
_geom_angle_site_symmetry_3
_geom_angle_publ_flag
N21 Cu1 O21 176.3(3) . . ?
N21 Cu1 O11 89.7(3) . . ?
O21 Cu1 O11 88.3(3) . . ?
N21 Cu1 N11 88.3(3) . . ?
O21 Cu1 N11 93.7(3) . . ?
O11 Cu1 N11 178.0(3) . . ?
N21 Cu1 O30 99.9(3) . . ?
O21 Cu1 O30 82.9(2) . . ?
O11 Cu1 O30 85.3(2) . . ?
N11 Cu1 O30 95.5(3) . . ?
C1 C1 C12 123.0(9) 7_566 . ?
C1 C1 C22 122.5(10) 7_566 . ?
C12 C1 C22 114.4(7) . . ?
C12 N11 C16 118.9(7) . . ?
C12 N11 Cu1 120.8(6) . . ?
C16 N11 Cu1 120.3(6) . . ?
N11 C12 C13 121.4(8) . . ?
N11 C12 C1 117.0(7) . . ?
C13 C12 C1 121.7(8) . . ?
C14 C13 C12 119.0(8) . . ?
C15 C14 C13 119.9(8) . . ?
C14 C15 C16 119.1(9) . . ?
N11 C16 C15 121.8(8) . . ?
C22 N21 C26 118.0(8) . . ?
C22 N21 Cu1 121.5(6) . . ?
C26 N21 Cu1 120.4(6) . . ?
N21 C22 C23 122.4(7) . . ?
N21 C22 C1 116.0(7) . . ?
C23 C22 C1 121.4(7) . . ?
C22 C23 C24 119.1(8) . . ?
C25 C24 C23 118.3(8) . . ?
C26 C25 C24 119.4(8) . . ?
N21 C26 C25 122.7(8) . . ?
O13 N10 O12 122.3(8) . . ?
O13 N10 O11 120.4(8) . . ?
O12 N10 O11 117.3(7) . . ?
N10 O11 Cu1 112.0(5) . . ?
O22 N20 O23 123.8(9) . . ?
O22 N20 O21 119.6(9) . . ?
O23 N20 O21 116.6(8) . . ?
N20 O21 Cu1 117.2(6) . . ?
C30 O30 Cu1 127.9(5) . . ?

loop_
_geom_bond_atom_site_label_1
_geom_bond_atom_site_label_2
_geom_bond_distance
_geom_bond_site_symmetry_2
_geom_bond_publ_flag
Cu1 N21 1.977(7) . ?
Cu1 O21 1.978(6) . ?
Cu1 O11 1.995(6) . ?
Cu1 N11 2.003(7) . ?
Cu1 O30 2.271(6) . ?
C1 C1 1.355(16) 7_566 ?
C1 C12 1.482(11) . ?
C1 C22 1.509(11) . ?
N11 C12 1.357(10) . ?
N11 C16 1.360(11) . ?
C12 C13 1.400(12) . ?
C13 C14 1.384(12) . ?
C14 C15 1.377(12) . ?
C15 C16 1.392(12) . ?
N21 C22 1.360(10) . ?
N21 C26 1.362(10) . ?
C22 C23 1.384(12) . ?
C23 C24 1.418(12) . ?
C24 C25 1.389(12) . ?
C25 C26 1.384(12) . ?
N10 O13 1.230(9) . ?
N10 O12 1.254(9) . ?
N10 O11 1.289(9) . ?
N20 O22 1.221(10) . ?
N20 O23 1.245(10) . ?
N20 O21 1.295(9) . ?
O30 C30 1.430(10) . ?
O40 C40 1.401(17) . ?

loop_
_geom_torsion_atom_site_label_1
_geom_torsion_atom_site_label_2
_geom_torsion_atom_site_label_3
_geom_torsion_atom_site_label_4
_geom_torsion
_geom_torsion_site_symmetry_1
_geom_torsion_site_symmetry_2
_geom_torsion_site_symmetry_3
_geom_torsion_site_symmetry_4
_geom_torsion_publ_flag
N21 Cu1 N11 C12 -39.4(6) . . . . ?
O21 Cu1 N11 C12 137.5(6) . . . . ?
O11 Cu1 N11 C12 -28(8) . . . . ?
O30 Cu1 N11 C12 -139.3(6) . . . . ?
N21 Cu1 N11 C16 137.6(7) . . . . ?
O21 Cu1 N11 C16 -45.5(7) . . . . ?
O11 Cu1 N11 C16 149(8) . . . . ?
O30 Cu1 N11 C16 37.8(7) . . . . ?
C16 N11 C12 C13 -1.2(12) . . . . ?
Cu1 N11 C12 C13 175.9(6) . . . . ?
C16 N11 C12 C1 -179.4(7) . . . . ?
Cu1 N11 C12 C1 -2.3(10) . . . . ?
C1 C1 C12 N11 -124.7(11) 7_566 . . . ?
C22 C1 C12 N11 57.3(10) . . . . ?
C1 C1 C12 C13 57.2(15) 7_566 . . . ?
C22 C1 C12 C13 -120.9(8) . . . . ?
N11 C12 C13 C14 1.4(13) . . . . ?
C1 C12 C13 C14 179.5(8) . . . . ?
C12 C13 C14 C15 -0.9(14) . . . . ?
C13 C14 C15 C16 0.3(14) . . . . ?
C12 N11 C16 C15 0.5(13) . . . . ?
Cu1 N11 C16 C15 -176.6(7) . . . . ?
C14 C15 C16 N11 0.0(14) . . . . ?
O21 Cu1 N21 C22 -80(4) . . . . ?
O11 Cu1 N21 C22 -135.1(6) . . . . ?
N11 Cu1 N21 C22 44.5(6) . . . . ?
O30 Cu1 N21 C22 139.7(6) . . . . ?
O21 Cu1 N21 C26 98(4) . . . . ?
O11 Cu1 N21 C26 42.8(6) . . . . ?
N11 Cu1 N21 C26 -137.6(7) . . . . ?
O30 Cu1 N21 C26 -42.4(7) . . . . ?
C26 N21 C22 C23 0.0(12) . . . . ?
Cu1 N21 C22 C23 178.0(6) . . . . ?
C26 N21 C22 C1 174.8(7) . . . . ?
Cu1 N21 C22 C1 -7.2(10) . . . . ?
C1 C1 C22 N21 129.9(11) 7_566 . . . ?
C12 C1 C22 N21 -52.0(10) . . . . ?
C1 C1 C22 C23 -55.2(14) 7_566 . . . ?
C12 C1 C22 C23 122.9(9) . . . . ?
N21 C22 C23 C24 -2.0(13) . . . . ?
C1 C22 C23 C24 -176.5(8) . . . . ?
C22 C23 C24 C25 3.7(13) . . . . ?
C23 C24 C25 C26 -3.5(13) . . . . ?
C22 N21 C26 C25 0.3(12) . . . . ?
Cu1 N21 C26 C25 -177.7(7) . . . . ?
C24 C25 C26 N21 1.6(13) . . . . ?
O13 N10 O11 Cu1 -178.6(6) . . . . ?
O12 N10 O11 Cu1 2.4(9) . . . . ?
N21 Cu1 O11 N10 81.0(6) . . . . ?
O21 Cu1 O11 N10 -96.0(5) . . . . ?
N11 Cu1 O11 N10 69(8) . . . . ?
O30 Cu1 O11 N10 -179.0(6) . . . . ?
O22 N20 O21 Cu1 -178.4(6) . . . . ?
O23 N20 O21 Cu1 0.3(10) . . . . ?
N21 Cu1 O21 N20 55(4) . . . . ?
O11 Cu1 O21 N20 111.0(6) . . . . ?
N11 Cu1 O21 N20 -68.5(6) . . . . ?
O30 Cu1 O21 N20 -163.5(6) . . . . ?
N21 Cu1 O30 C30 -41.0(7) . . . . ?
O21 Cu1 O30 C30 141.4(7) . . . . ?
O11 Cu1 O30 C30 -129.8(7) . . . . ?
N11 Cu1 O30 C30 48.3(7) . . . . ?
